data_2222212
loop_
_publ_author_name
'Wang, Yan-Jun'
'Lin, Qiu-Yue'
'Feng, Jie'
'Wang, Na'

_publ_section_title
;
 Diaquabis(norfloxacinato)manganese(II) 2,2'-bipyridine solvate
 tetrahydrate
;
_journal_coeditor_code AT2812
_journal_issue 7
_journal_name_full 'Acta Crystallographica Section E'
_journal_page_first m806
_journal_paper_doi 10.1107/S1600536809022831
_journal_volume 65
_journal_year 2009
_chemical_formula_iupac '[Mn (C16 H17 F1 N3 O3)2 (H2 O1)2], C10 H8 N2, 4H2 O'
_chemical_formula_moiety 'C32 H38 F2 Mn N6 O8, C10 H8 N2, 4(H2 O)'
_chemical_formula_sum 'C42 H54 F2 Mn N8 O12'
_chemical_formula_weight 955.87
_chemical_name_common
;
Diaquabis(norfloxacinato)manganese(II) 2,2'-bipyridine solvate tetrahydrate
;
_chemical_name_systematic
;
Diaquabis[1-ethyl-6-fluoro-4-oxo-7-(piperazin-1-yl)-1,4-dihydroquinoline-
3-carboxylato]manganese(II) 2,2'-bipyridine solvate tetrahydrate
;
_space_group_IT_number 2
_symmetry_cell_setting triclinic
_symmetry_space_group_name_Hall '-P 1'
_symmetry_space_group_name_H-M 'P -1'
_atom_sites_solution_hydrogens geom
_atom_sites_solution_primary direct
_atom_sites_solution_secondary difmap
_audit_creation_method SHELXL-97
_cell_angle_alpha 118.8440(10)
_cell_angle_beta 93.398(2)
_cell_angle_gamma 97.258(2)
_cell_formula_units_Z 1
_cell_length_a 9.5179(4)
_cell_length_b 11.4645(2)
_cell_length_c 11.6617(2)
_cell_measurement_reflns_used 3687
_cell_measurement_temperature 296(2)
_cell_measurement_theta_max 25.00
_cell_measurement_theta_min 2.01
_cell_volume 1095.06(6)
_computing_cell_refinement 'SAINT (Bruker, 2004)'
_computing_data_collection 'APEX2 (Bruker, 2004)'
_computing_data_reduction 'SAINT (Bruker, 2004)'
_computing_molecular_graphics 'SHELXTL (Sheldrick, 2008)'
_computing_publication_material 'SHELXL97 (Sheldrick, 2008)'
_computing_structure_refinement 'SHELXL97 (Sheldrick, 2008)'
_computing_structure_solution 'SHELXS97 (Sheldrick, 2008)'
_diffrn_ambient_temperature 296(2)
_diffrn_measured_fraction_theta_full 0.999
_diffrn_measured_fraction_theta_max 0.999
_diffrn_measurement_device_type 'Bruker APEXII CCD area-detector'
_diffrn_measurement_method \w
_diffrn_radiation_monochromator graphite
_diffrn_radiation_source 'fine-focus sealed tube'
_diffrn_radiation_type MoK\a
_diffrn_radiation_wavelength 0.71073
_diffrn_reflns_av_R_equivalents 0.0327
_diffrn_reflns_av_sigmaI/netI 0.0303
_diffrn_reflns_limit_h_max 11
_diffrn_reflns_limit_h_min -11
_diffrn_reflns_limit_k_max 13
_diffrn_reflns_limit_k_min -13
_diffrn_reflns_limit_l_max 13
_diffrn_reflns_limit_l_min -13
_diffrn_reflns_number 13676
_diffrn_reflns_theta_full 25.00
_diffrn_reflns_theta_max 25.00
_diffrn_reflns_theta_min 2.01
_diffrn_standards_decay_% 0
_exptl_absorpt_coefficient_mu 0.382
_exptl_absorpt_correction_T_max 0.981
_exptl_absorpt_correction_T_min 0.921
_exptl_absorpt_correction_type multi-scan
_exptl_absorpt_process_details '(SADABS; Sheldrick, 1996)'
_exptl_crystal_colour yellow
_exptl_crystal_density_diffrn 1.449
_exptl_crystal_density_method 'not measured'
_exptl_crystal_description block
_exptl_crystal_F_000 501
_exptl_crystal_size_max 0.380
_exptl_crystal_size_mid 0.180
_exptl_crystal_size_min 0.050
_refine_diff_density_max 1.139
_refine_diff_density_min -0.509
_refine_ls_extinction_method none
_refine_ls_goodness_of_fit_ref 1.065
_refine_ls_hydrogen_treatment mixed
_refine_ls_matrix_type full
_refine_ls_number_parameters 310
_refine_ls_number_reflns 3856
_refine_ls_number_restraints 9
_refine_ls_restrained_S_all 1.075
_refine_ls_R_factor_all 0.0696
_refine_ls_R_factor_gt 0.0597
_refine_ls_shift/su_max 0.000
_refine_ls_shift/su_mean 0.000
_refine_ls_structure_factor_coef Fsqd
_refine_ls_weighting_details 'calc w=1/[\s^2^(Fo^2^)+(0.1291P)^2^+0.9928P] where P=(Fo^2^+2Fc^2^)/3'
_refine_ls_weighting_scheme calc
_refine_ls_wR_factor_gt 0.1888
_refine_ls_wR_factor_ref 0.1994
_reflns_number_gt 3208
_reflns_number_total 3856
_reflns_threshold_expression I>2\s(I)
_cod_data_source_file at2812.cif
_cod_data_source_block I
_cod_original_cell_volume 1095.06(5)
_cod_database_code 2222212
_cod_database_fobs_code 2222212

loop_
_symmetry_equiv_pos_as_xyz
'x, y, z'
'-x, -y, -z'

loop_
_atom_site_type_symbol
_atom_site_label
_atom_site_fract_x
_atom_site_fract_y
_atom_site_fract_z
_atom_site_U_iso_or_equiv
_atom_site_adp_type
_atom_site_calc_flag
_atom_site_refinement_flags
_atom_site_occupancy
_atom_site_disorder_assembly
_atom_site_disorder_group
Mn Mn1 0.0000 0.0000 0.0000 0.0298(3) Uani d S 1 . .
F F1 -0.3877(2) -0.5950(2) -0.0804(2) 0.0422(5) Uani d . 1 . .
N N1 0.1045(3) -0.2919(3) 0.2598(3) 0.0304(6) Uani d . 1 . .
N N2 -0.3216(3) -0.6391(3) 0.1294(3) 0.0317(7) Uani d . 1 . .
N N3 -0.5036(3) -0.8056(3) 0.2005(3) 0.0387(7) Uani d . 1 . .
H H3A -0.5571 -0.8227 0.2494 0.046 Uiso calc R 1 . .
N N4 -0.1120(3) -0.0184(3) 0.3595(3) 0.0409(7) Uani d . 1 . .
O O1W -0.0371(3) 0.1057(3) 0.2090(3) 0.0439(7) Uani d D 1 . .
H H1WA -0.047(5) 0.071(4) 0.260(4) 0.066 Uiso d D 1 . .
H H1WB 0.012(5) 0.182(3) 0.263(4) 0.066 Uiso d D 1 . .
O O1 -0.0540(3) -0.1938(2) -0.0106(2) 0.0356(6) Uani d . 1 . .
O O2 0.2086(2) -0.0111(2) 0.0669(3) 0.0363(6) Uani d . 1 . .
O O2W 0.0743(2) 0.3979(2) 0.4232(2) 0.0312(5) Uani d D 1 . .
H H2WB 0.0155 0.4515 0.4561 0.037 Uiso d RD 1 . .
H H2WA 0.074(4) 0.366(4) 0.352(2) 0.047 Uiso d D 1 . .
O O3 0.3729(3) -0.0402(3) 0.1876(3) 0.0445(7) Uani d . 1 . .
O O3W -0.6092(3) -0.6120(4) 0.4471(3) 0.0510(8) Uani d D 1 . .
H H3WA -0.553(5) -0.548(3) 0.462(5) 0.076 Uiso d D 1 . .
H H3WB -0.610(6) -0.678(3) 0.385(4) 0.076 Uiso d D 1 . .
C C1 0.1824(3) -0.2018(3) 0.2366(3) 0.0294(7) Uani d . 1 . .
H H1A 0.2717 -0.1597 0.2870 0.035 Uiso calc R 1 . .
C C2 0.1411(3) -0.1664(3) 0.1442(3) 0.0277(7) Uani d . 1 . .
C C3 0.2478(3) -0.0647(3) 0.1329(3) 0.0304(7) Uani d . 1 . .
C C4 0.0043(3) -0.2260(3) 0.0674(3) 0.0264(7) Uani d . 1 . .
C C5 -0.0729(3) -0.3357(3) 0.0820(3) 0.0265(7) Uani d . 1 . .
C C6 -0.1985(3) -0.4144(3) -0.0032(3) 0.0291(7) Uani d . 1 . .
H H6A -0.2307 -0.3989 -0.0707 0.035 Uiso calc R 1 . .
C C7 -0.2736(3) -0.5133(3) 0.0123(3) 0.0296(7) Uani d . 1 . .
C C8 -0.2372(3) -0.5373(3) 0.1170(3) 0.0283(7) Uani d . 1 . .
C C9 -0.1118(3) -0.4615(3) 0.1998(3) 0.0297(7) Uani d . 1 . .
H H9A -0.0830 -0.4749 0.2696 0.036 Uiso calc R 1 . .
C C10 -0.0263(3) -0.3640(3) 0.1805(3) 0.0268(7) Uani d . 1 . .
C C11 0.1577(4) -0.3222(5) 0.3635(4) 0.0483(10) Uani d . 1 . .
H H11A 0.1015 -0.2850 0.4357 0.058 Uiso calc R 1 . .
H H11B 0.1408 -0.4196 0.3266 0.058 Uiso calc R 1 . .
C C12 0.3105(5) -0.2698(6) 0.4181(5) 0.0667(14) Uani d . 1 . .
H H12A 0.3339 -0.2931 0.4848 0.100 Uiso calc R 1 . .
H H12B 0.3289 -0.1732 0.4563 0.100 Uiso calc R 1 . .
H H12C 0.3679 -0.3091 0.3486 0.100 Uiso calc R 1 . .
C C13 -0.2658(4) -0.6694(3) 0.2297(4) 0.0333(8) Uani d . 1 . .
H H13A -0.2753 -0.5977 0.3168 0.040 Uiso calc R 1 . .
H H13B -0.1650 -0.6741 0.2256 0.040 Uiso calc R 1 . .
C C14 -0.3468(4) -0.8034(4) 0.2073(4) 0.0348(8) Uani d . 1 . .
H H14A -0.3265 -0.8764 0.1255 0.042 Uiso calc R 1 . .
H H14B -0.3142 -0.8182 0.2789 0.042 Uiso calc R 1 . .
C C15 -0.5550(4) -0.7743(4) 0.0974(5) 0.0480(10) Uani d . 1 . .
H H15A -0.6568 -0.7733 0.0955 0.058 Uiso calc R 1 . .
H H15B -0.5386 -0.8432 0.0113 0.058 Uiso calc R 1 . .
C C16 -0.4754(4) -0.6377(4) 0.1281(5) 0.0428(10) Uani d . 1 . .
H H16A -0.5095 -0.6158 0.0620 0.051 Uiso calc R 1 . .
H H16B -0.4933 -0.5688 0.2136 0.051 Uiso calc R 1 . .
C C17 -0.0729(4) -0.0353(4) 0.4622(3) 0.0361(8) Uani d . 1 . .
C C18 -0.1623(5) -0.1148(5) 0.4961(5) 0.0542(11) Uani d . 1 . .
H H18A -0.1329 -0.1265 0.5668 0.065 Uiso calc R 1 . .
C C19 -0.2967(5) -0.1769(6) 0.4233(5) 0.0672(14) Uani d . 1 . .
H H19A -0.3587 -0.2305 0.4449 0.081 Uiso calc R 1 . .
C C20 -0.3377(5) -0.1586(5) 0.3188(5) 0.0598(12) Uani d . 1 . .
H H20A -0.4278 -0.1978 0.2692 0.072 Uiso calc R 1 . .
C C21 -0.2410(4) -0.0807(4) 0.2904(4) 0.0492(10) Uani d . 1 . .
H H21A -0.2671 -0.0705 0.2181 0.059 Uiso calc R 1 . .

loop_
_atom_site_aniso_label
_atom_site_aniso_U_11
_atom_site_aniso_U_22
_atom_site_aniso_U_33
_atom_site_aniso_U_12
_atom_site_aniso_U_13
_atom_site_aniso_U_23
Mn1 0.0279(4) 0.0306(4) 0.0384(5) -0.0017(3) 0.0012(3) 0.0249(3)
F1 0.0336(11) 0.0393(11) 0.0501(13) -0.0151(9) -0.0137(9) 0.0265(10)
N1 0.0239(14) 0.0362(15) 0.0370(16) -0.0042(11) -0.0018(12) 0.0255(13)
N2 0.0214(14) 0.0323(15) 0.0502(18) -0.0029(11) 0.0024(12) 0.0291(14)
N3 0.0256(14) 0.0447(18) 0.060(2) -0.0028(13) 0.0082(14) 0.0385(16)
N4 0.0401(18) 0.0442(18) 0.0402(17) 0.0010(14) 0.0012(14) 0.0241(15)
O1W 0.0558(17) 0.0430(15) 0.0369(14) 0.0043(13) 0.0047(13) 0.0242(12)
O1 0.0354(13) 0.0339(13) 0.0440(14) -0.0065(10) -0.0067(11) 0.0286(12)
O2 0.0286(12) 0.0425(14) 0.0511(15) -0.0023(10) 0.0017(11) 0.0360(13)
O2W 0.0290(12) 0.0291(12) 0.0373(13) -0.0011(9) -0.0061(10) 0.0205(11)
O3 0.0266(13) 0.0507(16) 0.0700(19) -0.0133(11) -0.0098(12) 0.0470(15)
O3W 0.0297(14) 0.072(2) 0.0455(17) 0.0075(14) 0.0191(13) 0.0240(15)
C1 0.0230(15) 0.0297(17) 0.0387(18) -0.0024(13) 0.0007(13) 0.0214(15)
C2 0.0228(15) 0.0278(16) 0.0358(18) 0.0001(13) 0.0041(13) 0.0193(14)
C3 0.0263(17) 0.0306(17) 0.0378(19) -0.0021(13) 0.0033(14) 0.0215(15)
C4 0.0276(16) 0.0245(16) 0.0314(17) 0.0023(13) 0.0056(13) 0.0176(14)
C5 0.0237(15) 0.0254(16) 0.0338(17) 0.0010(12) 0.0032(13) 0.0180(14)
C6 0.0281(17) 0.0302(17) 0.0329(17) 0.0017(13) 0.0010(14) 0.0199(14)
C7 0.0240(16) 0.0270(16) 0.0363(18) -0.0027(13) -0.0012(13) 0.0168(14)
C8 0.0263(16) 0.0249(16) 0.0392(19) 0.0013(13) 0.0054(14) 0.0207(15)
C9 0.0273(16) 0.0314(17) 0.0364(18) -0.0009(13) 0.0008(14) 0.0232(15)
C10 0.0238(16) 0.0266(16) 0.0329(17) 0.0011(13) 0.0027(13) 0.0179(14)
C11 0.036(2) 0.069(3) 0.058(3) -0.0065(18) -0.0070(18) 0.051(2)
C12 0.056(3) 0.090(4) 0.069(3) -0.001(3) -0.007(2) 0.055(3)
C13 0.0281(17) 0.0341(18) 0.044(2) -0.0046(14) -0.0002(15) 0.0273(16)
C14 0.0279(17) 0.0366(19) 0.049(2) 0.0003(14) 0.0070(15) 0.0292(17)
C15 0.0270(18) 0.055(2) 0.075(3) -0.0097(17) -0.0036(18) 0.047(2)
C16 0.0243(17) 0.047(2) 0.075(3) 0.0002(15) 0.0061(17) 0.046(2)
C17 0.0365(19) 0.0367(19) 0.0349(19) 0.0026(15) 0.0036(16) 0.0186(16)
C18 0.045(2) 0.071(3) 0.057(3) -0.008(2) -0.001(2) 0.045(2)
C19 0.048(3) 0.084(4) 0.076(3) -0.020(2) -0.004(2) 0.053(3)
C20 0.043(2) 0.070(3) 0.064(3) -0.006(2) -0.006(2) 0.035(3)
C21 0.046(2) 0.058(3) 0.042(2) 0.0024(19) -0.0021(18) 0.027(2)

loop_
_atom_type_symbol
_atom_type_description
_atom_type_scat_dispersion_real
_atom_type_scat_dispersion_imag
_atom_type_scat_source
C C 0.0033 0.0016 'International Tables Vol C Tables 4.2.6.8 and 6.1.1.4'
H H 0.0000 0.0000 'International Tables Vol C Tables 4.2.6.8 and 6.1.1.4'
N N 0.0061 0.0033 'International Tables Vol C Tables 4.2.6.8 and 6.1.1.4'
O O 0.0106 0.0060 'International Tables Vol C Tables 4.2.6.8 and 6.1.1.4'
F F 0.0171 0.0103 'International Tables Vol C Tables 4.2.6.8 and 6.1.1.4'
Mn Mn 0.3368 0.7283 'International Tables Vol C Tables 4.2.6.8 and 6.1.1.4'

loop_
_geom_angle_atom_site_label_1
_geom_angle_atom_site_label_2
_geom_angle_atom_site_label_3
_geom_angle_site_symmetry_1
_geom_angle_site_symmetry_3
_geom_angle
_geom_angle_publ_flag
O2 Mn1 O2 . 2 180.00(14) ?
O2 Mn1 O1 . 2 97.27(9) ?
O2 Mn1 O1 2 2 82.73(9) ?
O2 Mn1 O1 . . 82.73(9) ?
O2 Mn1 O1 2 . 97.27(9) ?
O1 Mn1 O1 2 . 180.00(18) ?
O2 Mn1 O1W . 2 91.93(10) ?
O2 Mn1 O1W 2 2 88.07(10) ?
O1 Mn1 O1W 2 2 90.90(10) ?
O1 Mn1 O1W . 2 89.10(10) ?
O2 Mn1 O1W . . 88.07(10) ?
O2 Mn1 O1W 2 . 91.93(10) ?
O1 Mn1 O1W 2 . 89.10(10) ?
O1 Mn1 O1W . . 90.90(10) ?
O1W Mn1 O1W 2 . 180.00(16) ?
C1 N1 C10 . . 119.2(3) ?
C1 N1 C11 . . 121.4(3) ?
C10 N1 C11 . . 119.4(3) ?
C8 N2 C13 . . 116.8(3) ?
C8 N2 C16 . . 117.3(3) ?
C13 N2 C16 . . 111.3(3) ?
C15 N3 C14 . . 110.4(3) ?
C15 N3 H3A . . 124.8 ?
C14 N3 H3A . . 124.8 ?
C21 N4 C17 . . 117.9(3) ?
Mn1 O1W H1WA . . 126(3) ?
Mn1 O1W H1WB . . 121(3) ?
H1WA O1W H1WB . . 100(3) ?
C4 O1 Mn1 . . 124.5(2) ?
C3 O2 Mn1 . . 130.6(2) ?
H2WB O2W H2WA . . 117.1 ?
H3WA O3W H3WB . . 120(4) ?
N1 C1 C2 . . 125.3(3) ?
N1 C1 H1A . . 117.3 ?
C2 C1 H1A . . 117.3 ?
C1 C2 C4 . . 119.1(3) ?
C1 C2 C3 . . 116.2(3) ?
C4 C2 C3 . . 124.7(3) ?
O3 C3 O2 . . 123.0(3) ?
O3 C3 C2 . . 117.6(3) ?
O2 C3 C2 . . 119.3(3) ?
O1 C4 C2 . . 126.3(3) ?
O1 C4 C5 . . 118.6(3) ?
C2 C4 C5 . . 115.1(3) ?
C6 C5 C10 . . 118.3(3) ?
C6 C5 C4 . . 119.6(3) ?
C10 C5 C4 . . 122.1(3) ?
C7 C6 C5 . . 120.1(3) ?
C7 C6 H6A . . 119.9 ?
C5 C6 H6A . . 119.9 ?
C6 C7 F1 . . 117.7(3) ?
C6 C7 C8 . . 123.4(3) ?
F1 C7 C8 . . 118.9(3) ?
C9 C8 N2 . . 122.8(3) ?
C9 C8 C7 . . 116.5(3) ?
N2 C8 C7 . . 120.5(3) ?
C8 C9 C10 . . 121.2(3) ?
C8 C9 H9A . . 119.4 ?
C10 C9 H9A . . 119.4 ?
N1 C10 C5 . . 118.4(3) ?
N1 C10 C9 . . 121.4(3) ?
C5 C10 C9 . . 120.2(3) ?
C12 C11 N1 . . 115.8(3) ?
C12 C11 H11A . . 108.3 ?
N1 C11 H11A . . 108.3 ?
C12 C11 H11B . . 108.3 ?
N1 C11 H11B . . 108.3 ?
H11A C11 H11B . . 107.4 ?
C11 C12 H12A . . 109.5 ?
C11 C12 H12B . . 109.5 ?
H12A C12 H12B . . 109.5 ?
C11 C12 H12C . . 109.5 ?
H12A C12 H12C . . 109.5 ?
H12B C12 H12C . . 109.5 ?
N2 C13 C14 . . 110.3(3) ?
N2 C13 H13A . . 109.6 ?
C14 C13 H13A . . 109.6 ?
N2 C13 H13B . . 109.6 ?
C14 C13 H13B . . 109.6 ?
H13A C13 H13B . . 108.1 ?
N3 C14 C13 . . 111.6(3) ?
N3 C14 H14A . . 109.3 ?
C13 C14 H14A . . 109.3 ?
N3 C14 H14B . . 109.3 ?
C13 C14 H14B . . 109.3 ?
H14A C14 H14B . . 108.0 ?
N3 C15 C16 . . 109.1(3) ?
N3 C15 H15A . . 109.9 ?
C16 C15 H15A . . 109.9 ?
N3 C15 H15B . . 109.9 ?
C16 C15 H15B . . 109.9 ?
H15A C15 H15B . . 108.3 ?
N2 C16 C15 . . 110.1(3) ?
N2 C16 H16A . . 109.6 ?
C15 C16 H16A . . 109.6 ?
N2 C16 H16B . . 109.6 ?
C15 C16 H16B . . 109.6 ?
H16A C16 H16B . . 108.2 ?
N4 C17 C18 . . 121.7(4) ?
N4 C17 C17 . 2_556 116.9(4) ?
C18 C17 C17 . 2_556 121.5(4) ?
C17 C18 C19 . . 119.0(4) ?
C17 C18 H18A . . 120.5 ?
C19 C18 H18A . . 120.5 ?
C20 C19 C18 . . 119.5(4) ?
C20 C19 H19A . . 120.2 ?
C18 C19 H19A . . 120.2 ?
C21 C20 C19 . . 117.5(4) ?
C21 C20 H20A . . 121.2 ?
C19 C20 H20A . . 121.2 ?
N4 C21 C20 . . 124.4(4) ?
N4 C21 H21A . . 117.8 ?
C20 C21 H21A . . 117.8 ?

loop_
_geom_bond_atom_site_label_1
_geom_bond_atom_site_label_2
_geom_bond_site_symmetry_2
_geom_bond_distance
_geom_bond_publ_flag
Mn1 O2 . 2.132(2) ?
Mn1 O2 2 2.132(2) ?
Mn1 O1 2 2.157(2) ?
Mn1 O1 . 2.157(2) ?
Mn1 O1W 2 2.212(3) ?
Mn1 O1W . 2.212(3) ?
F1 C7 . 1.361(4) ?
N1 C1 . 1.338(4) ?
N1 C10 . 1.398(4) ?
N1 C11 . 1.488(4) ?
N2 C8 . 1.403(4) ?
N2 C13 . 1.462(4) ?
N2 C16 . 1.465(4) ?
N3 C15 . 1.486(5) ?
N3 C14 . 1.486(4) ?
N3 H3A . 0.8600 ?
N4 C21 . 1.332(5) ?
N4 C17 . 1.342(5) ?
O1W H1WA . 0.86(5) ?
O1W H1WB . 0.84(4) ?
O1 C4 . 1.260(4) ?
O2 C3 . 1.261(4) ?
O2W H2WB . 0.8500 ?
O2W H2WA . 0.730(17) ?
O3 C3 . 1.248(4) ?
O3W H3WA . 0.79(5) ?
O3W H3WB . 0.75(4) ?
C1 C2 . 1.376(5) ?
C1 H1A . 0.9300 ?
C2 C4 . 1.418(4) ?
C2 C3 . 1.508(4) ?
C4 C5 . 1.463(4) ?
C5 C6 . 1.397(4) ?
C5 C10 . 1.400(5) ?
C6 C7 . 1.356(5) ?
C6 H6A . 0.9300 ?
C7 C8 . 1.408(5) ?
C8 C9 . 1.380(5) ?
C9 C10 . 1.414(4) ?
C9 H9A . 0.9300 ?
C11 C12 . 1.477(6) ?
C11 H11A . 0.9700 ?
C11 H11B . 0.9700 ?
C12 H12A . 0.9600 ?
C12 H12B . 0.9600 ?
C12 H12C . 0.9600 ?
C13 C14 . 1.520(4) ?
C13 H13A . 0.9700 ?
C13 H13B . 0.9700 ?
C14 H14A . 0.9700 ?
C14 H14B . 0.9700 ?
C15 C16 . 1.510(5) ?
C15 H15A . 0.9700 ?
C15 H15B . 0.9700 ?
C16 H16A . 0.9700 ?
C16 H16B . 0.9700 ?
C17 C18 . 1.380(6) ?
C17 C17 2_556 1.497(7) ?
C18 C19 . 1.386(6) ?
C18 H18A . 0.9300 ?
C19 C20 . 1.376(7) ?
C19 H19A . 0.9300 ?
C20 C21 . 1.366(6) ?
C20 H20A . 0.9300 ?
C21 H21A . 0.9300 ?

loop_
_geom_hbond_atom_site_label_D
_geom_hbond_atom_site_label_H
_geom_hbond_atom_site_label_A
_geom_hbond_site_symmetry_A
_geom_hbond_distance_DH
_geom_hbond_distance_HA
_geom_hbond_distance_DA
_geom_hbond_angle_DHA
N3 H3A O3 1_445 0.86 2.23 2.725(4) 116.6
N3 H3A O3W . 0.86 2.54 2.992(4) 113.7
O2W H2WB O2W 2_566 0.85 1.97 2.789(5) 162.8
O3W H3WA O3W 2_446 0.784(19) 2.03(2) 2.781(6) 162(6)
O3W H3WB N3 . 0.754(19) 2.32(4) 2.992(4) 149(5)
O1W H1WA N4 . 0.863(19) 1.96(2) 2.813(4) 168(5)
O1W H1WB O2W . 0.842(19) 2.24(3) 3.050(4) 162(5)
O2W H2WA O1W . 0.730(17) 2.65(4) 3.050(4) 117(4)

loop_
_geom_torsion_atom_site_label_1
_geom_torsion_atom_site_label_2
_geom_torsion_atom_site_label_3
_geom_torsion_atom_site_label_4
_geom_torsion_site_symmetry_1
_geom_torsion_site_symmetry_2
_geom_torsion_site_symmetry_3
_geom_torsion_site_symmetry_4
_geom_torsion
_geom_torsion_publ_flag
O2 Mn1 O1 C4 . . . . 33.6(3) ?
O2 Mn1 O1 C4 2 . . . -146.4(3) ?
O1W Mn1 O1 C4 2 . . . 125.6(3) ?
O1W Mn1 O1 C4 . . . . -54.4(3) ?
O1 Mn1 O2 C3 2 . . . 147.8(3) ?
O1 Mn1 O2 C3 . . . . -32.2(3) ?
O1W Mn1 O2 C3 2 . . . -121.0(3) ?
O1W Mn1 O2 C3 . . . . 59.0(3) ?
C10 N1 C1 C2 . . . . 4.2(5) ?
C11 N1 C1 C2 . . . . -179.2(3) ?
N1 C1 C2 C4 . . . . 1.4(5) ?
N1 C1 C2 C3 . . . . -178.6(3) ?
Mn1 O2 C3 O3 . . . . -165.0(3) ?
Mn1 O2 C3 C2 . . . . 16.9(5) ?
C1 C2 C3 O3 . . . . 13.4(5) ?
C4 C2 C3 O3 . . . . -166.6(3) ?
C1 C2 C3 O2 . . . . -168.3(3) ?
C4 C2 C3 O2 . . . . 11.6(5) ?
Mn1 O1 C4 C2 . . . . -22.6(5) ?
Mn1 O1 C4 C5 . . . . 157.9(2) ?
C1 C2 C4 O1 . . . . 172.2(3) ?
C3 C2 C4 O1 . . . . -7.8(5) ?
C1 C2 C4 C5 . . . . -8.3(4) ?
C3 C2 C4 C5 . . . . 171.8(3) ?
O1 C4 C5 C6 . . . . 9.1(5) ?
C2 C4 C5 C6 . . . . -170.5(3) ?
O1 C4 C5 C10 . . . . -170.0(3) ?
C2 C4 C5 C10 . . . . 10.4(5) ?
C10 C5 C6 C7 . . . . 1.4(5) ?
C4 C5 C6 C7 . . . . -177.7(3) ?
C5 C6 C7 F1 . . . . -174.1(3) ?
C5 C6 C7 C8 . . . . 4.3(5) ?
C13 N2 C8 C9 . . . . -4.2(5) ?
C16 N2 C8 C9 . . . . 131.6(4) ?
C13 N2 C8 C7 . . . . 171.9(3) ?
C16 N2 C8 C7 . . . . -52.3(5) ?
C6 C7 C8 C9 . . . . -5.4(5) ?
F1 C7 C8 C9 . . . . 173.0(3) ?
C6 C7 C8 N2 . . . . 178.3(3) ?
F1 C7 C8 N2 . . . . -3.3(5) ?
N2 C8 C9 C10 . . . . 177.1(3) ?
C7 C8 C9 C10 . . . . 0.8(5) ?
C1 N1 C10 C5 . . . . -2.0(5) ?
C11 N1 C10 C5 . . . . -178.8(3) ?
C1 N1 C10 C9 . . . . 179.2(3) ?
C11 N1 C10 C9 . . . . 2.5(5) ?
C6 C5 C10 N1 . . . . 175.6(3) ?
C4 C5 C10 N1 . . . . -5.4(5) ?
C6 C5 C10 C9 . . . . -5.7(5) ?
C4 C5 C10 C9 . . . . 173.4(3) ?
C8 C9 C10 N1 . . . . -176.7(3) ?
C8 C9 C10 C5 . . . . 4.6(5) ?
C1 N1 C11 C12 . . . . -12.3(6) ?
C10 N1 C11 C12 . . . . 164.3(4) ?
C8 N2 C13 C14 . . . . -165.1(3) ?
C16 N2 C13 C14 . . . . 56.5(4) ?
C15 N3 C14 C13 . . . . 55.3(4) ?
N2 C13 C14 N3 . . . . -54.1(4) ?
C14 N3 C15 C16 . . . . -57.8(4) ?
C8 N2 C16 C15 . . . . 161.5(3) ?
C13 N2 C16 C15 . . . . -60.3(4) ?
N3 C15 C16 N2 . . . . 60.2(4) ?
C21 N4 C17 C18 . . . . 0.2(6) ?
C21 N4 C17 C17 . . . 2_556 179.8(4) ?
N4 C17 C18 C19 . . . . -1.0(7) ?
C17 C17 C18 C19 2_556 . . . 179.4(5) ?
C17 C18 C19 C20 . . . . 0.3(8) ?
C18 C19 C20 C21 . . . . 1.1(8) ?
C17 N4 C21 C20 . . . . 1.4(7) ?
C19 C20 C21 N4 . . . . -2.0(8) ?
